data_7207013
loop_
_publ_author_name
'Li, Lian-Jie'
'Qin, Chao'
'Wang, Xin-Long'
'Wang, Shuang'
'Zhao, Liang'
'Yang, Guang-Sheng'
'Wang, Hai-Ning'
'Yuan, Gang'
'Shao, Kui-Zhan'
'Su, Zhong-Min'

_publ_section_title
;
 pH variation induced construction of a series of entangled frameworks
 based on bi- and tri-metallic cores as nodes
;
_journal_issue 1
_journal_name_full CrystEngComm
_journal_page_first 124
_journal_paper_doi 10.1039/c1ce05810j
_journal_volume 14
_journal_year 2012
_chemical_formula_moiety 'C36 H26 N2 O15 Zn2'
_chemical_formula_sum 'C36 H26 N2 O15 Zn2'
_chemical_formula_weight 857.33
_chemical_name_systematic
;
?
;
_space_group_IT_number 2
_symmetry_cell_setting triclinic
_symmetry_space_group_name_Hall '-P 1'
_symmetry_space_group_name_H-M 'P -1'
_atom_sites_solution_hydrogens geom
_atom_sites_solution_primary direct
_atom_sites_solution_secondary difmap
_audit_creation_method SHELXL-97
_cell_angle_alpha 78.081(5)
_cell_angle_beta 78.047(5)
_cell_angle_gamma 78.722(5)
_cell_formula_units_Z 2
_cell_length_a 8.536(5)
_cell_length_b 11.784(5)
_cell_length_c 17.045(5)
_cell_measurement_temperature 293(2)
_cell_volume 1620.1(13)
_computing_structure_refinement 'SHELXL-97 (Sheldrick, 1997)'
_diffrn_ambient_temperature 293(2)
_diffrn_measured_fraction_theta_full 0.987
_diffrn_measured_fraction_theta_max 0.889
_diffrn_radiation_monochromator graphite
_diffrn_radiation_source 'fine-focus sealed tube'
_diffrn_radiation_type MoK\a
_diffrn_radiation_wavelength 0.71069
_diffrn_reflns_av_R_equivalents 0.0213
_diffrn_reflns_av_sigmaI/netI 0.0566
_diffrn_reflns_limit_h_max 11
_diffrn_reflns_limit_h_min -11
_diffrn_reflns_limit_k_max 15
_diffrn_reflns_limit_k_min -10
_diffrn_reflns_limit_l_max 22
_diffrn_reflns_limit_l_min -22
_diffrn_reflns_number 9855
_diffrn_reflns_theta_full 25.00
_diffrn_reflns_theta_max 28.31
_diffrn_reflns_theta_min 1.99
_exptl_absorpt_coefficient_mu 1.565
_exptl_absorpt_correction_T_max 0.718
_exptl_absorpt_correction_T_min 0.563
_exptl_absorpt_correction_type multi-scan
_exptl_crystal_density_diffrn 1.757
_exptl_crystal_density_method 'not measured'
_exptl_crystal_F_000 872
_exptl_crystal_size_max 0.45
_exptl_crystal_size_mid 0.31
_exptl_crystal_size_min 0.21
_refine_diff_density_max 1.328
_refine_diff_density_min -0.663
_refine_diff_density_rms 0.096
_refine_ls_extinction_method none
_refine_ls_goodness_of_fit_ref 1.037
_refine_ls_hydrogen_treatment mixed
_refine_ls_matrix_type full
_refine_ls_number_parameters 489
_refine_ls_number_reflns 7185
_refine_ls_number_restraints 3
_refine_ls_restrained_S_all 1.037
_refine_ls_R_factor_all 0.0728
_refine_ls_R_factor_gt 0.0463
_refine_ls_shift/su_max 0.001
_refine_ls_shift/su_mean 0.000
_refine_ls_structure_factor_coef Fsqd
_refine_ls_weighting_details 'calc w=1/[\s^2^(Fo^2^)+(0.0623P)^2^+1.0992P] where P=(Fo^2^+2Fc^2^)/3'
_refine_ls_weighting_scheme calc
_refine_ls_wR_factor_gt 0.1159
_refine_ls_wR_factor_ref 0.1281
_reflns_number_gt 5184
_reflns_number_total 7185
_reflns_threshold_expression >2sigma(I)
_cod_data_source_file c1ce05810j.txt
_cod_data_source_block 804839
_cod_depositor_comments
;
The following automatic conversions were performed:

'_symmetry_cell_setting' value 'Triclinic' changed to 'triclinic'
according to /home/saulius/struct/CIF-dictionaries/cif_core.dic
dictionary named 'cif_core.dic' version 2.4.1 from 2010-06-29.

Automatic conversion script
Id: cif_fix_values 1715 2011-07-08 13:25:40Z adriana 
;
_cod_original_sg_symbol_H-M p-1
_cod_database_code 7207013

loop_
_symmetry_equiv_pos_as_xyz
'x, y, z'
'-x, -y, -z'

loop_
_atom_site_label
_atom_site_type_symbol
_atom_site_fract_x
_atom_site_fract_y
_atom_site_fract_z
_atom_site_U_iso_or_equiv
_atom_site_adp_type
_atom_site_occupancy
_atom_site_symmetry_multiplicity
_atom_site_calc_flag
_atom_site_refinement_flags
C1 C 0.0906(5) 0.7069(4) 0.2490(3) 0.0311(9) Uani 1 1 d .
C2 C 0.2617(5) 0.7215(3) 0.2469(2) 0.0245(8) Uani 1 1 d .
C3 C 0.3893(5) 0.6535(3) 0.2042(2) 0.0246(8) Uani 1 1 d .
H3 H 0.3676 0.6004 0.1760 0.029 Uiso 1 1 calc R
C4 C 0.5476(5) 0.6641(3) 0.2031(2) 0.0217(8) Uani 1 1 d .
C5 C 0.6855(5) 0.5856(3) 0.1594(2) 0.0235(8) Uani 1 1 d .
C6 C 0.5792(5) 0.7456(3) 0.2445(2) 0.0231(8) Uani 1 1 d .
H6 H 0.6855 0.7550 0.2430 0.028 Uiso 1 1 calc R
C7 C 0.4511(5) 0.8126(3) 0.2879(2) 0.0243(8) Uani 1 1 d .
C8 C 0.4883(5) 0.8930(3) 0.3370(2) 0.0260(8) Uani 1 1 d .
C9 C 0.2933(5) 0.8000(3) 0.2896(2) 0.0256(8) Uani 1 1 d .
H9 H 0.2082 0.8441 0.3194 0.031 Uiso 1 1 calc R
C10 C 0.8777(5) 1.4176(4) 0.3453(3) 0.0352(10) Uani 1 1 d .
H10 H 0.8637 1.4671 0.2963 0.042 Uiso 1 1 calc R
C11 C 1.0062(5) 1.4204(4) 0.3808(3) 0.0301(9) Uani 1 1 d .
H11 H 1.0793 1.4716 0.3560 0.036 Uiso 1 1 calc R
C12 C 1.0272(5) 1.3469(3) 0.4537(2) 0.0259(8) Uani 1 1 d .
C13 C 0.9155(5) 1.2726(4) 0.4891(3) 0.0319(9) Uani 1 1 d .
H13 H 0.9269 1.2221 0.5380 0.038 Uiso 1 1 calc R
C14 C 0.7874(5) 1.2739(4) 0.4513(3) 0.0342(10) Uani 1 1 d .
H14 H 0.7107 1.2252 0.4754 0.041 Uiso 1 1 calc R
C15 C 1.1684(5) 1.3453(4) 0.4939(2) 0.0305(9) Uani 1 1 d .
H15A H 1.1308 1.3595 0.5493 0.037 Uiso 1 1 calc R
H15B H 1.2386 1.2698 0.4953 0.037 Uiso 1 1 calc R
C16 C 1.3755(5) 1.4629(3) 0.4763(2) 0.0271(8) Uani 1 1 d .
C17 C 1.4541(5) 1.5507(4) 0.4263(2) 0.0308(9) Uani 1 1 d .
H17 H 1.4235 1.5842 0.3762 0.037 Uiso 1 1 calc R
C18 C 1.4229(5) 1.4110(3) 0.5503(2) 0.0300(9) Uani 1 1 d .
H18 H 1.3722 1.3509 0.5837 0.036 Uiso 1 1 calc R
C19 C 0.4804(5) 1.2714(3) 0.3135(2) 0.0263(8) Uani 1 1 d .
C20 C 0.3405(4) 1.2607(3) 0.2768(2) 0.0234(8) Uani 1 1 d .
C21 C 0.2418(5) 1.1770(3) 0.3154(2) 0.0251(8) Uani 1 1 d .
H21 H 0.2664 1.1261 0.3622 0.030 Uiso 1 1 calc R
C22 C 0.1071(5) 1.1691(3) 0.2844(2) 0.0226(8) Uani 1 1 d .
C23 C 0.3043(4) 1.3352(3) 0.2057(2) 0.0207(7) Uani 1 1 d .
H23 H 0.3693 1.3916 0.1800 0.025 Uiso 1 1 calc R
C24 C 0.1729(4) 1.3261(3) 0.1730(2) 0.0216(8) Uani 1 1 d .
C25 C 0.8669(4) 0.5982(3) -0.0951(2) 0.0220(8) Uani 1 1 d .
C26 C 0.6921(5) 0.1908(3) 0.1109(2) 0.0292(9) Uani 1 1 d .
H26 H 0.7695 0.1741 0.1446 0.035 Uiso 1 1 calc R
C27 C 0.5886(5) 0.1107(3) 0.1193(2) 0.0302(9) Uani 1 1 d .
H27 H 0.5975 0.0419 0.1575 0.036 Uiso 1 1 calc R
C28 C 0.4708(5) 0.1344(3) 0.0700(2) 0.0247(8) Uani 1 1 d .
C29 C 0.4672(5) 0.2370(3) 0.0131(2) 0.0298(9) Uani 1 1 d .
H29 H 0.3918 0.2555 -0.0217 0.036 Uiso 1 1 calc R
C30 C 0.5752(5) 0.3111(3) 0.0085(2) 0.0290(9) Uani 1 1 d .
H30 H 0.5705 0.3793 -0.0304 0.035 Uiso 1 1 calc R
C31 C 0.3500(5) 0.0533(4) 0.0786(3) 0.0300(9) Uani 1 1 d .
H31A H 0.4052 -0.0270 0.0794 0.036 Uiso 1 1 calc R
H31B H 0.2733 0.0569 0.1291 0.036 Uiso 1 1 calc R
C32 C 0.1342(5) 0.0417(4) 0.0095(3) 0.0328(9) Uani 1 1 d .
C33 C 0.0834(6) -0.0532(4) 0.0629(3) 0.0445(12) Uani 1 1 d .
H33 H 0.1385 -0.0897 0.1054 0.053 Uiso 1 1 calc R
C34 C 0.0519(6) 0.0944(4) -0.0526(3) 0.0483(13) Uani 1 1 d .
H34 H 0.0869 0.1589 -0.0886 0.058 Uiso 1 1 calc R
C35 C 0.0752(5) 1.2425(3) 0.2132(2) 0.0250(8) Uani 1 1 d .
H35 H -0.0136 1.2361 0.1916 0.030 Uiso 1 1 calc R
C38 C 0.9923(5) 1.0871(3) 0.3307(2) 0.0279(8) Uiso 1 1 d .
N1 N 0.6872(4) 0.2915(3) 0.05659(19) 0.0232(7) Uani 1 1 d .
N2 N 0.7724(4) 1.3448(3) 0.3802(2) 0.0345(8) Uani 1 1 d .
O1 O 0.2681(4) 0.0896(3) 0.0117(2) 0.0487(9) Uani 1 1 d .
O2 O 0.0804(4) 0.6499(3) 0.1923(2) 0.0517(9) Uani 1 1 d .
H2 H -0.0145 0.6432 0.1950 0.078 Uiso 1 1 calc R
O3 O -0.0230(4) 0.7400(4) 0.2975(2) 0.0613(11) Uani 1 1 d .
O4 O 0.6460(3) 0.5267(2) 0.11468(16) 0.0262(6) Uani 1 1 d .
O5 O 0.8262(3) 0.5823(3) 0.1685(2) 0.0410(8) Uani 1 1 d .
O6 O 0.4019(4) 0.9064(3) 0.40268(18) 0.0377(7) Uani 1 1 d .
O7 O 0.6116(4) 0.9428(3) 0.30468(18) 0.0390(7) Uani 1 1 d .
O8 O 0.5177(3) 1.1901(2) 0.37311(16) 0.0294(6) Uani 1 1 d .
O9 O 0.5500(4) 1.3562(3) 0.28790(19) 0.0459(9) Uani 1 1 d .
H9A H 0.6238 1.3512 0.3132 0.069 Uiso 1 1 calc R
O10 O 1.2529(4) 1.4356(3) 0.44699(18) 0.0398(8) Uani 1 1 d .
O11 O 0.7866(3) 0.5171(2) -0.06322(15) 0.0264(6) Uani 1 1 d .
O14 O 1.0257(3) 0.3747(2) 0.06459(16) 0.0291(6) Uani 1 1 d .
O13 O 0.8671(4) 1.0944(3) 0.30026(18) 0.0358(7) Uiso 1 1 d .
O18 O 1.0201(4) 1.0247(3) 0.39581(19) 0.0406(8) Uani 1 1 d .
O1W O 0.7286(4) 0.9751(3) 0.47304(18) 0.0315(6) Uiso 1 1 d D
Zn1 Zn 0.80644(5) 0.42951(4) 0.04750(3) 0.02031(12) Uani 1 1 d .
Zn2 Zn 0.66889(6) 1.04366(4) 0.36514(3) 0.02717(13) Uani 1 1 d .
H1B H 0.684(5) 1.010(4) 0.512(2) 0.051(15) Uiso 1 1 d D
H1A H 0.829(2) 0.975(4) 0.465(3) 0.055(15) Uiso 1 1 d D

loop_
_atom_site_aniso_label
_atom_site_aniso_U_11
_atom_site_aniso_U_22
_atom_site_aniso_U_33
_atom_site_aniso_U_23
_atom_site_aniso_U_13
_atom_site_aniso_U_12
C1 0.023(2) 0.032(2) 0.040(2) -0.0066(18) -0.0093(19) -0.0042(17)
C2 0.024(2) 0.0245(19) 0.026(2) -0.0021(15) -0.0071(16) -0.0041(15)
C3 0.025(2) 0.0266(19) 0.025(2) -0.0071(15) -0.0057(16) -0.0068(16)
C4 0.024(2) 0.0252(18) 0.0184(18) -0.0063(14) -0.0051(15) -0.0054(15)
C5 0.024(2) 0.0233(18) 0.0233(19) -0.0016(15) -0.0055(16) -0.0056(15)
C6 0.0210(19) 0.0290(19) 0.0223(19) -0.0046(15) -0.0068(15) -0.0084(15)
C7 0.028(2) 0.0233(19) 0.0239(19) -0.0031(15) -0.0067(16) -0.0079(15)
C8 0.026(2) 0.0198(18) 0.035(2) -0.0058(16) -0.0124(18) -0.0038(15)
C9 0.025(2) 0.0252(19) 0.026(2) -0.0061(15) -0.0036(16) -0.0028(15)
C10 0.032(2) 0.036(2) 0.041(2) -0.0055(19) -0.017(2) -0.0051(18)
C11 0.021(2) 0.034(2) 0.038(2) -0.0035(18) -0.0095(17) -0.0093(17)
C12 0.024(2) 0.0257(19) 0.032(2) -0.0099(16) -0.0099(17) -0.0031(15)
C13 0.026(2) 0.032(2) 0.037(2) -0.0038(18) -0.0053(18) -0.0076(17)
C14 0.027(2) 0.030(2) 0.050(3) -0.015(2) -0.002(2) -0.0115(17)
C15 0.030(2) 0.034(2) 0.032(2) -0.0038(17) -0.0114(18) -0.0101(17)
C16 0.021(2) 0.030(2) 0.033(2) -0.0028(17) -0.0131(17) -0.0036(16)
C17 0.026(2) 0.037(2) 0.032(2) 0.0026(17) -0.0161(18) -0.0066(17)
C18 0.030(2) 0.026(2) 0.034(2) 0.0021(17) -0.0125(18) -0.0069(17)
C19 0.023(2) 0.031(2) 0.026(2) -0.0045(16) -0.0090(16) -0.0028(16)
C20 0.0189(19) 0.0277(19) 0.0253(19) -0.0036(15) -0.0072(15) -0.0047(15)
C21 0.021(2) 0.0255(19) 0.026(2) 0.0011(15) -0.0051(16) -0.0018(15)
C22 0.0214(19) 0.0243(18) 0.0213(18) -0.0035(15) 0.0002(15) -0.0066(15)
C23 0.0185(19) 0.0223(18) 0.0217(18) 0.0000(14) -0.0051(15) -0.0066(14)
C24 0.0169(18) 0.0239(18) 0.0233(18) -0.0003(14) -0.0034(15) -0.0059(14)
C25 0.0163(18) 0.0250(18) 0.0243(19) -0.0067(15) -0.0029(15) -0.0001(14)
C26 0.028(2) 0.030(2) 0.034(2) -0.0016(17) -0.0151(18) -0.0073(17)
C27 0.035(2) 0.025(2) 0.032(2) 0.0026(16) -0.0105(18) -0.0097(17)
C28 0.022(2) 0.0271(19) 0.027(2) -0.0086(16) -0.0030(16) -0.0056(15)
C29 0.029(2) 0.032(2) 0.032(2) -0.0022(17) -0.0130(18) -0.0097(17)
C30 0.031(2) 0.029(2) 0.030(2) 0.0005(16) -0.0130(18) -0.0063(17)
C31 0.028(2) 0.031(2) 0.034(2) -0.0047(17) -0.0065(18) -0.0099(17)
C32 0.023(2) 0.036(2) 0.045(3) -0.0057(19) -0.0131(19) -0.0116(17)
C33 0.039(3) 0.045(3) 0.055(3) 0.012(2) -0.024(2) -0.023(2)
C34 0.043(3) 0.049(3) 0.055(3) 0.021(2) -0.024(2) -0.029(2)
C35 0.0183(19) 0.031(2) 0.027(2) -0.0022(16) -0.0078(16) -0.0065(15)
N1 0.0223(17) 0.0230(16) 0.0272(17) -0.0062(13) -0.0064(13) -0.0065(13)
N2 0.0259(19) 0.038(2) 0.045(2) -0.0137(17) -0.0142(16) -0.0043(15)
O1 0.0404(19) 0.058(2) 0.057(2) 0.0127(17) -0.0271(16) -0.0343(16)
O2 0.0257(17) 0.074(2) 0.070(2) -0.042(2) -0.0090(16) -0.0131(16)
O3 0.0265(19) 0.094(3) 0.074(3) -0.044(2) -0.0020(18) -0.0115(18)
O4 0.0240(15) 0.0296(14) 0.0295(15) -0.0129(11) -0.0082(12) -0.0031(11)
O5 0.0176(15) 0.056(2) 0.059(2) -0.0299(17) -0.0088(14) -0.0042(13)
O6 0.0421(19) 0.0396(17) 0.0326(17) -0.0164(13) 0.0019(14) -0.0075(14)
O7 0.0412(19) 0.0401(17) 0.0449(18) -0.0182(14) -0.0021(15) -0.0228(14)
O8 0.0286(15) 0.0337(15) 0.0272(14) -0.0006(12) -0.0141(12) -0.0033(12)
O9 0.047(2) 0.0507(19) 0.0491(19) 0.0139(16) -0.0320(16) -0.0282(16)
O10 0.0362(18) 0.0508(19) 0.0402(17) 0.0104(14) -0.0223(14) -0.0278(15)
O11 0.0260(15) 0.0321(14) 0.0209(13) 0.0029(11) -0.0079(11) -0.0079(12)
O14 0.0212(14) 0.0366(15) 0.0344(15) -0.0089(12) -0.0168(12) -0.0009(12)
O18 0.0305(17) 0.0408(17) 0.0432(18) 0.0140(14) -0.0066(14) -0.0104(13)
Zn1 0.0167(2) 0.0234(2) 0.0225(2) -0.00254(17) -0.00632(17) -0.00550(16)
Zn2 0.0275(3) 0.0280(2) 0.0291(3) -0.00294(19) -0.0070(2) -0.01169(19)

loop_
_atom_type_symbol
_atom_type_description
_atom_type_scat_dispersion_real
_atom_type_scat_dispersion_imag
_atom_type_scat_source
C C 0.0033 0.0016 'International Tables Vol C Tables 4.2.6.8 and 6.1.1.4'
H H 0.0000 0.0000 'International Tables Vol C Tables 4.2.6.8 and 6.1.1.4'
N N 0.0061 0.0033 'International Tables Vol C Tables 4.2.6.8 and 6.1.1.4'
O O 0.0106 0.0060 'International Tables Vol C Tables 4.2.6.8 and 6.1.1.4'
Zn Zn 0.2839 1.4301 'International Tables Vol C Tables 4.2.6.8 and 6.1.1.4'

loop_
_geom_angle_atom_site_label_1
_geom_angle_atom_site_label_2
_geom_angle_atom_site_label_3
_geom_angle
_geom_angle_site_symmetry_1
_geom_angle_site_symmetry_3
O3 C1 O2 123.7(4) . .
O3 C1 C2 124.6(4) . .
O2 C1 C2 111.7(4) . .
C9 C2 C3 119.9(4) . .
C9 C2 C1 120.1(4) . .
C3 C2 C1 120.0(3) . .
C4 C3 C2 120.7(3) . .
C4 C3 H3 119.6 . .
C2 C3 H3 119.6 . .
C3 C4 C6 119.3(4) . .
C3 C4 C5 120.1(3) . .
C6 C4 C5 120.6(3) . .
O5 C5 O4 124.1(4) . .
O5 C5 C4 120.1(3) . .
O4 C5 C4 115.8(3) . .
C7 C6 C4 119.8(3) . .
C7 C6 H6 120.1 . .
C4 C6 H6 120.1 . .
C9 C7 C6 120.4(3) . .
C9 C7 C8 120.7(4) . .
C6 C7 C8 118.8(3) . .
O6 C8 O7 125.4(4) . .
O6 C8 C7 119.8(4) . .
O7 C8 C7 114.8(4) . .
C7 C9 C2 119.9(4) . .
C7 C9 H9 120.1 . .
C2 C9 H9 120.1 . .
N2 C10 C11 120.5(4) . .
N2 C10 H10 119.7 . .
C11 C10 H10 119.7 . .
C10 C11 C12 119.9(4) . .
C10 C11 H11 120.1 . .
C12 C11 H11 120.1 . .
C11 C12 C13 118.5(4) . .
C11 C12 C15 121.6(3) . .
C13 C12 C15 119.9(4) . .
C14 C13 C12 119.4(4) . .
C14 C13 H13 120.3 . .
C12 C13 H13 120.3 . .
N2 C14 C13 120.4(4) . .
N2 C14 H14 119.8 . .
C13 C14 H14 119.8 . .
O10 C15 C12 106.6(3) . .
O10 C15 H15A 110.4 . .
C12 C15 H15A 110.4 . .
O10 C15 H15B 110.4 . .
C12 C15 H15B 110.4 . .
H15A C15 H15B 108.6 . .
O10 C16 C17 114.9(3) . .
O10 C16 C18 125.3(4) . .
C17 C16 C18 119.8(4) . .
C18 C17 C16 120.8(4) 2_886 .
C18 C17 H17 119.6 2_886 .
C16 C17 H17 119.6 . .
C17 C18 C16 119.4(4) 2_886 .
C17 C18 H18 120.3 2_886 .
C16 C18 H18 120.3 . .
O9 C19 O8 123.5(4) . .
O9 C19 C20 119.5(3) . .
O8 C19 C20 117.0(3) . .
C23 C20 C21 119.3(3) . .
C23 C20 C19 121.1(3) . .
C21 C20 C19 119.5(3) . .
C22 C21 C20 120.5(3) . .
C22 C21 H21 119.7 . .
C20 C21 H21 119.7 . .
C35 C22 C21 119.1(3) . .
C35 C22 C38 120.7(3) . 1_455
C21 C22 C38 120.1(3) . 1_455
C24 C23 C20 120.7(3) . .
C24 C23 H23 119.6 . .
C20 C23 H23 119.6 . .
C23 C24 C35 118.8(3) . .
C23 C24 C25 122.4(3) . 2_675
C35 C24 C25 118.8(3) . 2_675
O11 C25 O14 124.8(3) . 2_765
O11 C25 C24 118.1(3) . 2_675
O14 C25 C24 116.9(3) 2_765 2_675
N1 C26 C27 123.6(4) . .
N1 C26 H26 118.2 . .
C27 C26 H26 118.2 . .
C26 C27 C28 119.1(4) . .
C26 C27 H27 120.4 . .
C28 C27 H27 120.4 . .
C29 C28 C27 117.4(4) . .
C29 C28 C31 120.9(3) . .
C27 C28 C31 121.7(3) . .
C30 C29 C28 119.6(4) . .
C30 C29 H29 120.2 . .
C28 C29 H29 120.2 . .
N1 C30 C29 124.0(4) . .
N1 C30 H30 118.0 . .
C29 C30 H30 118.0 . .
O1 C31 C28 107.8(3) . .
O1 C31 H31A 110.1 . .
C28 C31 H31A 110.1 . .
O1 C31 H31B 110.1 . .
C28 C31 H31B 110.1 . .
H31A C31 H31B 108.5 . .
C34 C32 C33 119.8(4) . .
C34 C32 O1 115.4(4) . .
C33 C32 O1 124.9(4) . .
C32 C33 C34 119.0(4) . 2
C32 C33 H33 120.5 . .
C34 C33 H33 120.5 2 .
C32 C34 C33 121.2(4) . 2
C32 C34 H34 119.4 . .
C33 C34 H34 119.4 2 .
C22 C35 C24 121.5(3) . .
C22 C35 H35 119.2 . .
C24 C35 H35 119.2 . .
O18 C38 O13 125.5(4) . .
O18 C38 C22 119.8(4) . 1_655
O13 C38 C22 114.6(3) . 1_655
C30 N1 C26 116.1(3) . .
C30 N1 Zn1 114.8(2) . .
C26 N1 Zn1 128.5(3) . .
C10 N2 C14 121.3(4) . .
C32 O1 C31 120.5(3) . .
C1 O2 H2 109.5 . .
C5 O4 Zn1 122.1(3) . .
C8 O7 Zn2 117.0(3) . .
C19 O8 Zn2 126.7(3) . .
C19 O9 H9A 109.5 . .
C16 O10 C15 118.4(3) . .
C25 O11 Zn1 120.7(2) . .
C25 O14 Zn1 140.5(3) 2_765 .
C38 O13 Zn2 121.9(3) . .
Zn2 O1W H1B 117(3) . .
Zn2 O1W H1A 104(3) . .
H1B O1W H1A 109(3) . .
O14 Zn1 O4 124.29(11) . .
O14 Zn1 O11 114.29(12) . .
O4 Zn1 O11 101.55(11) . .
O14 Zn1 N1 110.84(12) . .
O4 Zn1 N1 100.37(12) . .
O11 Zn1 N1 102.71(12) . .
O7 Zn2 O13 104.85(13) . .
O7 Zn2 O8 114.76(13) . .
O13 Zn2 O8 103.92(12) . .
O7 Zn2 O1W 118.44(13) . .
O13 Zn2 O1W 103.88(13) . .
O8 Zn2 O1W 109.21(12) . .

loop_
_geom_bond_atom_site_label_1
_geom_bond_atom_site_label_2
_geom_bond_distance
_geom_bond_site_symmetry_2
C1 O3 1.195(5) .
C1 O2 1.311(5) .
C1 C2 1.496(5) .
C2 C9 1.384(5) .
C2 C3 1.389(5) .
C3 C4 1.377(5) .
C3 H3 0.9300 .
C4 C6 1.397(5) .
C4 C5 1.514(5) .
C5 O5 1.235(5) .
C5 O4 1.263(4) .
C6 C7 1.392(5) .
C6 H6 0.9300 .
C7 C9 1.377(5) .
C7 C8 1.500(5) .
C8 O6 1.228(5) .
C8 O7 1.274(5) .
C9 H9 0.9300 .
C10 N2 1.329(5) .
C10 C11 1.367(5) .
C10 H10 0.9300 .
C11 C12 1.383(5) .
C11 H11 0.9300 .
C12 C13 1.383(5) .
C12 C15 1.500(5) .
C13 C14 1.375(6) .
C13 H13 0.9300 .
C14 N2 1.337(6) .
C14 H14 0.9300 .
C15 O10 1.414(5) .
C15 H15A 0.9700 .
C15 H15B 0.9700 .
C16 O10 1.365(4) .
C16 C17 1.385(5) .
C16 C18 1.387(5) .
C17 C18 1.378(5) 2_886
C17 H17 0.9300 .
C18 C17 1.378(5) 2_886
C18 H18 0.9300 .
C19 O9 1.220(5) .
C19 O8 1.290(4) .
C19 C20 1.494(5) .
C20 C23 1.394(5) .
C20 C21 1.394(5) .
C21 C22 1.387(5) .
C21 H21 0.9300 .
C22 C35 1.380(5) .
C22 C38 1.501(5) 1_455
C23 C24 1.383(5) .
C23 H23 0.9300 .
C24 C35 1.394(5) .
C24 C25 1.501(5) 2_675
C25 O11 1.251(4) .
C25 O14 1.262(4) 2_765
C25 C24 1.501(5) 2_675
C26 N1 1.345(5) .
C26 C27 1.381(5) .
C26 H26 0.9300 .
C27 C28 1.393(5) .
C27 H27 0.9300 .
C28 C29 1.384(5) .
C28 C31 1.505(5) .
C29 C30 1.369(5) .
C29 H29 0.9300 .
C30 N1 1.342(5) .
C30 H30 0.9300 .
C31 O1 1.409(5) .
C31 H31A 0.9700 .
C31 H31B 0.9700 .
C32 C34 1.365(6) .
C32 C33 1.369(6) .
C32 O1 1.380(5) .
C33 C34 1.393(6) 2
C33 H33 0.9300 .
C34 C33 1.393(6) 2
C34 H34 0.9300 .
C35 H35 0.9300 .
C38 O18 1.238(5) .
C38 O13 1.263(5) .
C38 C22 1.501(5) 1_655
N1 Zn1 2.045(3) .
O2 H2 0.8200 .
O4 Zn1 1.943(3) .
O7 Zn2 1.912(3) .
O8 Zn2 1.953(3) .
O9 H9A 0.8200 .
O11 Zn1 1.978(2) .
O14 C25 1.262(4) 2_765
O14 Zn1 1.919(3) .
O13 Zn2 1.947(3) .
O1W Zn2 1.977(3) .
O1W H1B 0.834(18) .
O1W H1A 0.836(19) .
